data_2311964
loop_
_publ_author_name
'Roque-Flores, Roxana L'
'Guzei, Ilia A.'
'Matos, Jivaldo do Rosario'
'Yu, Lian'

_publ_section_title
;
 Polymorphs of the antiviral drug ganciclovir.
;
_journal_coeditor_code QP3002
_journal_issue 'Pt 12'
_journal_name_full 'Acta crystallographica. Section C, Structural chemistry'
_journal_page_first 1116
_journal_page_last 1120
_journal_paper_doi 10.1107/S2053229617016059
_journal_volume 73
_journal_year 2017
_chemical_formula_iupac 'C9 H13 N5 O4'
_chemical_formula_moiety 'C9 H13 N5 O4'
_chemical_formula_sum 'C9 H13 N5 O4'
_chemical_formula_weight 255.24
_chemical_name_systematic 2-Amino-9-{[(1,3-dihydroxypropan-2-yl)oxy]methyl}-6,9-dihydro-1<i>H</i>-purin-6-one
_space_group_crystal_system monoclinic
_space_group_IT_number 14
_space_group_name_Hall '-P 2ybc'
_space_group_name_H-M_alt 'P 1 21/c 1'
_atom_sites_solution_hydrogens mixed
_atom_sites_solution_primary dual
_audit_creation_method
;
Olex2 1.2-dev
(compiled 2016.06.28 svn.r3296 for OlexSys, GUI svn.r5195)
;
_cell_angle_alpha 90
_cell_angle_beta 91.632(10)
_cell_angle_gamma 90
_cell_formula_units_Z 4
_cell_length_a 4.6448(10)
_cell_length_b 15.632(3)
_cell_length_c 14.130(3)
_cell_measurement_reflns_used 5037
_cell_measurement_temperature 100
_cell_measurement_theta_max 30.527
_cell_measurement_theta_min 2.885
_cell_volume 1025.5(4)
_computing_cell_refinement
;
SAINT-Plus (Bruker, 2015)
;
_computing_data_collection
;
APEX3 (Bruker, 2015)
;
_computing_data_reduction
;
SAINT-Plus (Bruker, 2015)
;
_computing_molecular_graphics
;
OLEX2 (Dolomanov <i>et al.</i>,  2009)
;
_computing_publication_material
;
OLEX2 (Dolomanov <i>et al.</i>,  2009) and
<i>Gn</i> (Guzei (2013)
;
_computing_structure_refinement
;
SHELXL2014 (Sheldrick, 2015b)
;
_computing_structure_solution
;
SHELXT (Sheldrick, 2015a)
;
_diffrn_ambient_temperature 100.01
_diffrn_detector_area_resol_mean 7.9
_diffrn_measured_fraction_theta_full 1.000
_diffrn_measured_fraction_theta_max 1.000
_diffrn_measurement_device 'three-circle diffractometer'
_diffrn_measurement_device_type 'Bruker SMART APEXII area detector'
_diffrn_measurement_method '0.5\% \w and 0.5\% \f scans'
_diffrn_radiation_monochromator 'mirror optics'
_diffrn_radiation_type MoK\a
_diffrn_radiation_wavelength 0.71073
_diffrn_reflns_av_R_equivalents 0.0599
_diffrn_reflns_limit_h_max 6
_diffrn_reflns_limit_h_min -6
_diffrn_reflns_limit_k_max 22
_diffrn_reflns_limit_k_min -22
_diffrn_reflns_limit_l_max 19
_diffrn_reflns_limit_l_min -20
_diffrn_reflns_number 45424
_diffrn_reflns_theta_full 25.000
_diffrn_reflns_theta_max 30.547
_diffrn_reflns_theta_min 1.943
_exptl_absorpt_coefficient_mu 0.132
_exptl_absorpt_correction_T_max .99
_exptl_absorpt_correction_T_min .54
_exptl_absorpt_correction_type multi-scan
_exptl_absorpt_process_details
;
(TWINABS; Bruker, 2012)
;
_exptl_crystal_colour colourless
_exptl_crystal_density_diffrn 1.653
_exptl_crystal_density_method 'not measured'
_exptl_crystal_description needle
_exptl_crystal_F_000 536
_exptl_crystal_size_max 0.58
_exptl_crystal_size_mid 0.1
_exptl_crystal_size_min 0.1
_refine_diff_density_max 0.450
_refine_diff_density_min -0.292
_refine_ls_extinction_method none
_refine_ls_goodness_of_fit_ref 1.022
_refine_ls_hydrogen_treatment mixed
_refine_ls_matrix_type full
_refine_ls_number_parameters 184
_refine_ls_number_reflns 45424
_refine_ls_number_restraints 0
_refine_ls_restrained_S_all 1.022
_refine_ls_R_factor_all 0.0621
_refine_ls_R_factor_gt 0.0535
_refine_ls_shift/su_max 0.000
_refine_ls_shift/su_mean 0.000
_refine_ls_structure_factor_coef Fsqd
_refine_ls_weighting_details 'w=1/[\s^2^(Fo^2^)+0.6622P] where P=(Fo^2^+2Fc^2^)/3'
_refine_ls_weighting_scheme calc
_refine_ls_wR_factor_gt 0.1455
_refine_ls_wR_factor_ref 0.1510
_reflns_number_gt 38287
_reflns_number_total 45424
_reflns_threshold_expression 'I > 2\s(I)'
_cod_data_source_file qp3002sup1.cif
_cod_data_source_block I
_cod_original_sg_symbol_H-M 'P 21/c'
_cod_database_code 2311964
_shelx_space_group_comment
;
The symmetry employed for this shelxl refinement is uniquely defined
by the following loop, which should always be used as a source of
symmetry information in preference to the above space-group names.
They are only intended as comments.
;
_shelx_estimated_absorpt_t_min 0.927
_shelx_estimated_absorpt_t_max 0.987

loop_
_space_group_symop_operation_xyz
'x, y, z'
'-x, y+1/2, -z+1/2'
'-x, -y, -z'
'x, -y-1/2, z-1/2'

loop_
_atom_site_type_symbol
_atom_site_label
_atom_site_fract_x
_atom_site_fract_y
_atom_site_fract_z
_atom_site_U_iso_or_equiv
_atom_site_adp_type
_atom_site_calc_flag
_atom_site_occupancy
O O1 0.8794(3) 0.29596(9) 0.67663(10) 0.0163(3) Uani d 1
O O2 0.4005(3) 0.40726(9) 0.25113(9) 0.0144(3) Uani d 1
O O3 0.2212(3) 0.38278(9) -0.00228(9) 0.0156(3) Uani d 1
H H3 0.094(7) 0.340(2) -0.007(2) 0.047(9) Uiso d 1
O O4 0.5480(3) 0.55219(9) 0.16460(10) 0.0158(3) Uani d 1
H H4 0.617(6) 0.575(2) 0.116(2) 0.042(9) Uiso d 1
N N1 0.1570(3) 0.49144(11) 0.62555(12) 0.0147(3) Uani d 1
H H1A 0.032(5) 0.5186(17) 0.591(2) 0.024(7) Uiso d 1
H H1B 0.220(6) 0.5137(19) 0.680(2) 0.029(7) Uiso d 1
N N2 0.5152(3) 0.39079(11) 0.64408(12) 0.0127(3) Uani d 1
H H2 0.510(5) 0.4037(17) 0.699(2) 0.024(7) Uiso d 1
N N3 0.8130(3) 0.24735(10) 0.46481(11) 0.0132(3) Uani d 1
N N4 0.4703(3) 0.31416(10) 0.37787(11) 0.0126(3) Uani d 1
N N5 0.2822(3) 0.41260(10) 0.49414(11) 0.0119(3) Uani d 1
C C1 0.3186(4) 0.43137(12) 0.58517(13) 0.0120(3) Uani d 1
C C2 0.7116(4) 0.32817(12) 0.61743(13) 0.0126(3) Uani d 1
C C3 0.6763(4) 0.30842(12) 0.51948(13) 0.0125(3) Uani d 1
C C4 0.6837(4) 0.25277(12) 0.38132(13) 0.0136(4) Uani d 1
H H4A 0.7319 0.2181 0.3288 0.016 Uiso calc 1
C C5 0.4636(4) 0.34996(12) 0.46676(12) 0.0115(3) Uani d 1
C C6 0.2863(4) 0.33450(12) 0.29719(13) 0.0138(4) Uani d 1
H H6A 0.2773 0.2854 0.2530 0.017 Uiso calc 1
H H6B 0.0888 0.3468 0.3180 0.017 Uiso calc 1
C C7 0.2467(4) 0.42577(12) 0.16349(13) 0.0123(3) Uani d 1
H H7 0.0410 0.4081 0.1691 0.015 Uiso calc 1
C C8 0.3819(4) 0.37434(13) 0.08467(13) 0.0156(4) Uani d 1
H H8A 0.5815 0.3945 0.0758 0.019 Uiso calc 1
H H8B 0.3904 0.3133 0.1030 0.019 Uiso calc 1
C C9 0.2598(4) 0.52153(12) 0.14811(13) 0.0141(4) Uani d 1
H H9A 0.1956 0.5352 0.0824 0.017 Uiso calc 1
H H9B 0.1283 0.5505 0.1918 0.017 Uiso calc 1

loop_
_atom_site_aniso_label
_atom_site_aniso_U_11
_atom_site_aniso_U_22
_atom_site_aniso_U_33
_atom_site_aniso_U_12
_atom_site_aniso_U_13
_atom_site_aniso_U_23
O1 0.0166(7) 0.0192(7) 0.0130(6) 0.0023(5) -0.0019(5) 0.0026(5)
O2 0.0176(7) 0.0142(7) 0.0111(6) -0.0036(5) -0.0029(5) 0.0031(5)
O3 0.0196(7) 0.0170(7) 0.0102(6) -0.0032(5) -0.0022(5) 0.0006(5)
O4 0.0168(7) 0.0174(7) 0.0134(7) -0.0043(5) 0.0001(5) 0.0014(5)
N1 0.0148(8) 0.0163(8) 0.0128(7) 0.0023(6) -0.0018(6) -0.0019(6)
N2 0.0134(8) 0.0150(8) 0.0096(7) 0.0008(5) -0.0005(5) -0.0008(6)
N3 0.0143(8) 0.0126(7) 0.0127(7) -0.0004(5) 0.0025(5) 0.0004(6)
N4 0.0147(8) 0.0124(7) 0.0107(7) -0.0007(5) -0.0002(5) -0.0001(6)
N5 0.0125(7) 0.0121(7) 0.0111(7) -0.0008(5) -0.0007(5) 0.0000(6)
C1 0.0112(8) 0.0125(8) 0.0124(8) -0.0020(6) 0.0000(6) 0.0010(7)
C2 0.0126(8) 0.0118(8) 0.0134(8) -0.0015(6) 0.0003(6) 0.0017(7)
C3 0.0127(8) 0.0126(8) 0.0121(8) -0.0006(6) 0.0010(6) 0.0008(7)
C4 0.0160(9) 0.0113(8) 0.0134(8) -0.0005(6) 0.0023(6) 0.0005(7)
C5 0.0129(8) 0.0115(8) 0.0102(8) -0.0028(6) 0.0007(6) 0.0004(6)
C6 0.0157(9) 0.0143(9) 0.0114(8) -0.0036(6) -0.0015(6) 0.0014(7)
C7 0.0132(9) 0.0132(8) 0.0105(7) 0.0005(6) -0.0019(6) 0.0006(6)
C8 0.0186(9) 0.0173(9) 0.0108(8) 0.0035(7) -0.0025(6) -0.0013(7)
C9 0.0141(9) 0.0133(8) 0.0148(8) 0.0003(6) -0.0009(6) 0.0002(7)

loop_
_atom_type_symbol
_atom_type_description
_atom_type_scat_dispersion_real
_atom_type_scat_dispersion_imag
_atom_type_scat_source
C C 0.0033 0.0016 'International Tables Vol C Tables 4.2.6.8 and 6.1.1.4'
H H 0.0000 0.0000 'International Tables Vol C Tables 4.2.6.8 and 6.1.1.4'
N N 0.0061 0.0033 'International Tables Vol C Tables 4.2.6.8 and 6.1.1.4'
O O 0.0106 0.0060 'International Tables Vol C Tables 4.2.6.8 and 6.1.1.4'

loop_
_geom_angle_atom_site_label_1
_geom_angle_atom_site_label_2
_geom_angle_atom_site_label_3
_geom_angle
C6 O2 C7 111.84(13)
C8 O3 H3 109(2)
C9 O4 H4 112(2)
H1A N1 H1B 120(3)
C1 N1 H1A 118.8(19)
C1 N1 H1B 117.9(18)
C1 N2 H2 115.7(19)
C1 N2 C2 126.04(16)
C2 N2 H2 118.3(19)
C4 N3 C3 104.51(15)
C4 N4 C6 126.23(16)
C5 N4 C4 106.57(15)
C5 N4 C6 127.18(16)
C1 N5 C5 111.93(15)
N1 C1 N2 115.89(16)
N5 C1 N1 120.71(17)
N5 C1 N2 123.39(17)
O1 C2 N2 120.52(17)
O1 C2 C3 128.58(18)
N2 C2 C3 110.86(16)
N3 C3 C2 130.29(17)
C5 C3 N3 110.68(16)
C5 C3 C2 118.89(17)
N3 C4 N4 112.77(17)
N3 C4 H4A 123.6
N4 C4 H4A 123.6
N4 C5 C3 105.47(16)
N5 C5 N4 125.76(16)
N5 C5 C3 128.77(17)
O2 C6 N4 108.58(14)
O2 C6 H6A 110.0
O2 C6 H6B 110.0
N4 C6 H6A 110.0
N4 C6 H6B 110.0
H6A C6 H6B 108.4
O2 C7 H7 109.1
O2 C7 C8 108.53(15)
O2 C7 C9 107.51(14)
C8 C7 H7 109.1
C9 C7 H7 109.1
C9 C7 C8 113.43(16)
O3 C8 C7 111.39(15)
O3 C8 H8A 109.4
O3 C8 H8B 109.4
C7 C8 H8A 109.4
C7 C8 H8B 109.4
H8A C8 H8B 108.0
O4 C9 C7 110.37(15)
O4 C9 H9A 109.6
O4 C9 H9B 109.6
C7 C9 H9A 109.6
C7 C9 H9B 109.6
H9A C9 H9B 108.1

loop_
_geom_bond_atom_site_label_1
_geom_bond_atom_site_label_2
_geom_bond_distance
O1 C2 1.234(2)
O2 C6 1.421(2)
O2 C7 1.441(2)
O3 H3 0.89(3)
O3 C8 1.425(2)
O4 H4 0.85(3)
O4 C9 1.435(2)
N1 H1A 0.86(3)
N1 H1B 0.88(3)
N1 C1 1.340(2)
N2 H2 0.80(3)
N2 C1 1.373(2)
N2 C2 1.397(2)
N3 C3 1.393(2)
N3 C4 1.311(2)
N4 C4 1.380(2)
N4 C5 1.376(2)
N4 C6 1.440(2)
N5 C1 1.326(2)
N5 C5 1.355(2)
C2 C3 1.423(3)
C3 C5 1.382(2)
C4 H4A 0.9500
C6 H6A 0.9900
C6 H6B 0.9900
C7 H7 1.0000
C7 C8 1.523(3)
C7 C9 1.514(3)
C8 H8A 0.9900
C8 H8B 0.9900
C9 H9A 0.9900
C9 H9B 0.9900

loop_
_geom_hbond_atom_site_label_D
_geom_hbond_atom_site_label_H
_geom_hbond_atom_site_label_A
_geom_hbond_site_symmetry_A
_geom_hbond_distance_DH
_geom_hbond_distance_HA
_geom_hbond_distance_DA
_geom_hbond_angle_DHA
O3 H3 N3 4_465 0.89(3) 1.93(3) 2.811(2) 172(3)
O4 H4 O3 3_665 0.85(3) 1.91(4) 2.754(2) 176(3)
N1 H1A N5 3_566 0.86(3) 2.15(3) 3.012(2) 179(3)
N1 H1B O2 3_666 0.88(3) 2.34(3) 3.093(2) 143(2)
N2 H2 O4 3_666 0.80(3) 2.07(3) 2.869(2) 172(3)

loop_
_geom_torsion_atom_site_label_1
_geom_torsion_atom_site_label_2
_geom_torsion_atom_site_label_3
_geom_torsion_atom_site_label_4
_geom_torsion
O1 C2 C3 N3 1.7(3)
O1 C2 C3 C5 176.87(18)
O2 C7 C8 O3 173.90(14)
O2 C7 C9 O4 46.58(19)
N2 C2 C3 N3 -176.04(18)
N2 C2 C3 C5 -0.9(2)
N3 C3 C5 N4 -0.3(2)
N3 C3 C5 N5 179.48(17)
C1 N2 C2 O1 179.91(17)
C1 N2 C2 C3 -2.1(3)
C1 N5 C5 N4 177.25(17)
C1 N5 C5 C3 -2.5(3)
C2 N2 C1 N1 -178.02(17)
C2 N2 C1 N5 3.2(3)
C2 C3 C5 N4 -176.35(16)
C2 C3 C5 N5 3.4(3)
C3 N3 C4 N4 0.2(2)
C4 N3 C3 C2 175.54(19)
C4 N3 C3 C5 0.1(2)
C4 N4 C5 N5 -179.39(17)
C4 N4 C5 C3 0.39(19)
C4 N4 C6 O2 -98.1(2)
C5 N4 C4 N3 -0.4(2)
C5 N4 C6 O2 83.8(2)
C5 N5 C1 N1 -179.50(17)
C5 N5 C1 N2 -0.8(2)
C6 O2 C7 C8 -87.48(18)
C6 O2 C7 C9 149.46(15)
C6 N4 C4 N3 -178.82(17)
C6 N4 C5 N5 -1.0(3)
C6 N4 C5 C3 178.81(17)
C7 O2 C6 N4 173.40(14)
C8 C7 C9 O4 -73.42(19)
C9 C7 C8 O3 -66.7(2)
